data_9000164
loop_
_publ_author_name
'Moore, P. B.'

_publ_section_title
;
 Crystal chemistry of the basic manganese arsenate minerals: II. The crystal
 structure of allactite
;
_journal_name_full 'American Mineralogist'
_journal_page_first 733
_journal_page_last 741
_journal_volume 53
_journal_year 1968
_chemical_formula_sum 'As2 H8 Mn7 O16'
_chemical_name_mineral Allactite
_space_group_IT_number 14
_symmetry_space_group_name_Hall '-P 2yab'
_symmetry_space_group_name_H-M 'P 1 21/a 1'
_cell_angle_alpha 90
_cell_angle_beta 114.07
_cell_angle_gamma 90
_cell_formula_units_Z 2
_cell_length_a 11.03
_cell_length_b 12.12
_cell_length_c 5.51
_cell_volume 672.548
_database_code_amcsd 0000169
_exptl_crystal_density_diffrn 3.943
_cod_original_formula_sum 'Mn7 As2 (O16 H8)'
_cod_database_code 9000164

loop_
_space_group_symop_operation_xyz
x,y,z
1/2+x,1/2-y,z
1/2-x,1/2+y,-z
-x,-y,-z

loop_
_atom_site_label
_atom_site_fract_x
_atom_site_fract_y
_atom_site_fract_z
_atom_site_U_iso_or_equiv
_atom_site_type_symbol
_atom_site_attached_hydrogens
Mn1 0.00000 0.00000 0.00000 0.01646 Mn 0
Mn2 0.21010 0.18010 -0.06040 0.01203 Mn 0
Mn3 -0.00670 0.43080 0.74040 0.01039 Mn 0
Mn4 -0.00010 0.28930 0.25160 0.01292 Mn 0
As -0.20790 0.07940 0.32620 0.00228 As 0
O-H1 0.11520 0.30650 0.67330 0.01355 O 1
O2 -0.12190 0.57170 0.82560 0.00709 O 0
O-H3 0.09380 0.15540 0.17260 0.01849 O 1
O4 -0.16600 0.20170 0.25250 0.01862 O 0
O-H5 -0.11530 0.43730 0.31160 0.01722 O 1
O-H6 0.12570 0.68310 0.17440 0.01165 O 1
O7 -0.14140 -0.01870 0.21310 0.01178 O 0
O8 0.33800 0.42590 0.66010 0.01722 O 0

loop_
_cod_changelog_entry_id
_cod_changelog_entry_author
_cod_changelog_entry_date
_cod_changelog_entry_text
1
;cod-tools version 3.8.0
Id: cif_guess_AMCSD_atom_types 9574 2023-05-10 09:00:05Z saulius
;
2023-05-10T18:45:50+03:00
;Derived atom types and hydrogen counts
from atom names that follow the AMCSD naming convention
(Wat == water, O-H == hydroxyl).
;

loop_
_cod_related_entry_id
_cod_related_entry_database
_cod_related_entry_code
1 AMCSD 0000169
